data_1508059
loop_
_publ_author_name
'Blake, Alexander J.'
'Champness, Neil R.'
'Easun, Timothy L.'
'Allan, David R.'
'Nowell, Harriott'
'George, Michael W.'
'Jia, Junhua'
'Sun, Xue-Zhong'

_publ_section_title
;
 Photoreactivity examined through incorporation in metal-organic
 frameworks.
;
_journal_issue 8
_journal_name_full 'Nature chemistry'
_journal_page_first 688
_journal_page_last 694
_journal_paper_doi 10.1038/nchem.681
_journal_volume 2
_journal_year 2010
_chemical_formula_moiety 'Mn C12 H6 N2 O4 Re 3(C O) Cl 2(C3 H7 N O)'
_chemical_formula_sum 'C21 H20 Cl Mn N4 O9 Re'
_chemical_formula_weight 749.00
_chemical_name_systematic
; 
 ? 
;
_space_group_IT_number 52
_symmetry_cell_setting orthorhombic
_symmetry_space_group_name_Hall '-P 2a 2bc'
_symmetry_space_group_name_H-M 'P n n a'
_atom_sites_solution_hydrogens geom
_atom_sites_solution_primary direct
_atom_sites_solution_secondary difmap
_audit_creation_method SHELXL-97
_cell_angle_alpha 90.00
_cell_angle_beta 90.00
_cell_angle_gamma 90.00
_cell_formula_units_Z 4
_cell_length_a 9.489(2)
_cell_length_b 26.246(6)
_cell_length_c 9.898(2)
_cell_measurement_reflns_used 2979
_cell_measurement_temperature 150(2)
_cell_measurement_theta_max 26
_cell_measurement_theta_min 3
_cell_volume 2465.1(9)
_computing_cell_refinement 'Bruker SMART'
_computing_data_collection 'Bruker SMART'
_computing_data_reduction 'Bruker SAINT'
_computing_molecular_graphics 'Bruker SHELXTL'
_computing_publication_material 'Bruker SHELXTL'
_computing_structure_refinement 'SHELXL97 (Sheldrick, 1997)'
_computing_structure_solution 'SHELXS97 (Sheldrick, 1990)'
_diffrn_ambient_temperature 150(2)
_diffrn_measured_fraction_theta_full 0.986
_diffrn_measured_fraction_theta_max 0.986
_diffrn_measurement_device_type 'Bruker SMART1000 CCD area detector'
_diffrn_measurement_method omega
_diffrn_radiation_monochromator graphite
_diffrn_radiation_source 'normal-focus sealed tube'
_diffrn_radiation_type MoK\a
_diffrn_radiation_wavelength 0.71073
_diffrn_reflns_av_R_equivalents 0.071
_diffrn_reflns_av_sigmaI/netI 0.056
_diffrn_reflns_limit_h_max 12
_diffrn_reflns_limit_h_min -12
_diffrn_reflns_limit_k_max 33
_diffrn_reflns_limit_k_min -32
_diffrn_reflns_limit_l_max 10
_diffrn_reflns_limit_l_min -12
_diffrn_reflns_number 3521
_diffrn_reflns_theta_full 27.47
_diffrn_reflns_theta_max 27.47
_diffrn_reflns_theta_min 2.20
_exptl_absorpt_coefficient_mu 5.586
_exptl_absorpt_correction_T_max 1.000
_exptl_absorpt_correction_T_min 0.541
_exptl_absorpt_correction_type multi-scan
_exptl_absorpt_process_details 'SADABS V2.03'
_exptl_crystal_colour YELLOW
_exptl_crystal_density_diffrn 2.018
_exptl_crystal_density_method 'not measured'
_exptl_crystal_description PLATE
_exptl_crystal_F_000 1452
_exptl_crystal_size_max 0.208
_exptl_crystal_size_mid 0.090
_exptl_crystal_size_min 0.021
_refine_diff_density_max 5.15
_refine_diff_density_min -4.05
_refine_diff_density_rms 0.32
_refine_ls_extinction_method none
_refine_ls_goodness_of_fit_ref 1.17
_refine_ls_hydrogen_treatment 'rigid and riding model'
_refine_ls_matrix_type full
_refine_ls_number_parameters 129
_refine_ls_number_reflns 2794
_refine_ls_number_restraints 15
_refine_ls_restrained_S_all 1.16
_refine_ls_R_factor_all 0.114
_refine_ls_R_factor_gt 0.0832
_refine_ls_shift/su_max 0.000
_refine_ls_shift/su_mean 0.000
_refine_ls_structure_factor_coef Fsqd
_refine_ls_weighting_details 'calc w=1/[\s^2^(Fo^2^)+(0.037P)^2^+131.85P] where P=(Fo^2^+2Fc^2^)/3'
_refine_ls_weighting_scheme calc
_refine_ls_wR_factor_gt 0.183
_refine_ls_wR_factor_ref 0.194
_reflns_number_gt 1940
_reflns_number_total 3202
_reflns_threshold_expression I>2sigma(I)
_cod_data_source_file nchem.681-s2.cif
_cod_data_source_block mnrepa
_cod_depositor_comments
;
The following automatic conversions were performed:

'_symmetry_cell_setting' value 'Orthorhombic' changed to
'orthorhombic' according to
/home/saulius/struct/CIF-dictionaries/cif_core.dic dictionary named
'cif_core.dic' version 2.4.1 from 2010-06-29.

Automatic conversion script
Id: cif_fix_values 1891 2012-01-12 08:04:46Z andrius 
;
_cod_original_cell_volume 2465(2)
_cod_database_code 1508059

loop_
_symmetry_equiv_pos_as_xyz
'x, y, z'
'-x+1/2, -y, z'
'x, -y+1/2, -z+1/2'
'-x+1/2, y+1/2, -z+1/2'
'-x, -y, -z'
'x-1/2, y, -z'
'-x, y-1/2, z-1/2'
'x-1/2, -y-1/2, z-1/2'

loop_
_atom_site_label
_atom_site_type_symbol
_atom_site_fract_x
_atom_site_fract_y
_atom_site_fract_z
_atom_site_U_iso_or_equiv
_atom_site_adp_type
_atom_site_occupancy
_atom_site_symmetry_multiplicity
_atom_site_calc_flag
_atom_site_refinement_flags
_atom_site_disorder_assembly
_atom_site_disorder_group
Re Re 0.73836(7) 0.2500 0.2500 0.0188(2) Uani 1 2 d SD . .
Mn Mn 0.7500 0.0000 0.0596(4) 0.0349(8) Uani 1 2 d S . .
N1 N 0.5586(11) 0.2031(4) 0.2013(11) 0.014(2) Uiso 1 1 d D B .
N1N N 1.015(2) 0.0680(8) 0.364(2) 0.073(6) Uiso 1 1 d D . .
C1 C 0.4285(13) 0.2236(4) 0.2243(11) 0.016(3) Uiso 1 1 d D . .
C1NC C 0.956(3) 0.0457(13) 0.256(4) 0.100(10) Uiso 1 1 d D . .
H1NA H 1.0179 0.0254 0.2022 0.120 Uiso 1 1 calc R A 1
C1C C 0.8840(12) 0.2956(6) 0.308(2) 0.038(4) Uani 1 1 d D B .
C1NA C 0.955(4) 0.1068(12) 0.443(3) 0.113(12) Uiso 1 1 d D . .
H1NI H 1.0302 0.1275 0.4827 0.170 Uiso 1 1 calc R B .
H1NJ H 0.8977 0.0917 0.5145 0.170 Uiso 1 1 calc R . .
H1NK H 0.8956 0.1284 0.3853 0.170 Uiso 1 1 calc R . .
C1NB C 1.157(4) 0.0638(17) 0.403(4) 0.155(17) Uiso 1 1 d D . .
H1NL H 1.2134 0.0534 0.3252 0.232 Uiso 1 1 calc R B .
H1NM H 1.1652 0.0381 0.4747 0.232 Uiso 1 1 calc R . .
H1NN H 1.1901 0.0967 0.4368 0.232 Uiso 1 1 calc R . .
C2 C 0.3078(13) 0.1972(4) 0.1963(15) 0.023(3) Uani 1 1 d D B .
H2A H 0.2180 0.2127 0.2076 0.027 Uiso 1 1 calc R . .
C2C C 0.751(4) 0.2793(10) 0.0728(15) 0.024(6) Uiso 0.50 1 d PD B 2
C3 C 0.3188(13) 0.1478(4) 0.1513(15) 0.021(3) Uani 1 1 d D . .
H3A H 0.2358 0.1291 0.1307 0.025 Uiso 1 1 calc R B .
C4 C 0.4483(10) 0.1251(5) 0.1358(14) 0.018(3) Uani 1 1 d D B .
C5 C 0.5665(12) 0.1538(4) 0.1581(13) 0.015(3) Uiso 1 1 d D . .
H5A H 0.6565 0.1390 0.1431 0.018 Uiso 1 1 calc R B .
C6 C 0.4687(17) 0.0699(6) 0.0899(18) 0.032(4) Uani 1 1 d . . .
O1 O 0.584(2) 0.0614(9) 0.036(4) 0.026(8) Uiso 0.54(7) 1 d P B 1
O1' O 0.592(3) 0.0513(11) 0.094(4) 0.026(9) Uiso 0.46(7) 1 d P B 2
O1N O 0.849(3) 0.0479(9) 0.221(2) 0.104(7) Uiso 1 1 d . B 1
O1C O 0.9719(10) 0.3232(4) 0.3404(13) 0.040(3) Uani 1 1 d D . .
O2 O 0.3573(13) 0.0445(5) 0.0892(12) 0.037(3) Uiso 1 1 d . . .
O2C O 0.758(4) 0.3003(11) -0.0289(16) 0.062(9) Uiso 0.50 1 d PD B 2
Cl Cl 0.6987(10) 0.2095(3) 0.4781(9) 0.036(2) Uani 0.50 1 d P B 1

loop_
_atom_site_aniso_label
_atom_site_aniso_U_11
_atom_site_aniso_U_22
_atom_site_aniso_U_33
_atom_site_aniso_U_23
_atom_site_aniso_U_13
_atom_site_aniso_U_12
Re 0.0090(3) 0.0211(4) 0.0263(4) -0.0103(4) 0.000 0.000
Mn 0.0260(17) 0.0347(18) 0.044(2) 0.000 0.000 -0.0105(16)
C1C 0.009(7) 0.049(11) 0.056(11) -0.026(9) 0.006(7) 0.005(7)
C2 0.022(7) 0.020(7) 0.026(7) -0.003(6) 0.009(6) 0.007(6)
C3 0.024(7) 0.011(6) 0.028(8) -0.004(6) 0.000(6) -0.003(5)
C4 0.022(7) 0.010(6) 0.023(7) -0.007(6) -0.001(6) -0.002(5)
C6 0.031(9) 0.026(9) 0.040(10) -0.019(7) 0.005(7) -0.008(7)
O1C 0.035(7) 0.027(6) 0.058(8) -0.035(6) 0.009(6) -0.008(5)
Cl 0.061(6) 0.021(4) 0.028(4) -0.002(3) -0.007(4) 0.000(4)

loop_
_atom_type_symbol
_atom_type_description
_atom_type_scat_dispersion_real
_atom_type_scat_dispersion_imag
_atom_type_scat_source
C C 0.0033 0.0016 'International Tables Vol C Tables 4.2.6.8 and 6.1.1.4'
H H 0.0000 0.0000 'International Tables Vol C Tables 4.2.6.8 and 6.1.1.4'
N N 0.0061 0.0033 'International Tables Vol C Tables 4.2.6.8 and 6.1.1.4'
O O 0.0106 0.0060 'International Tables Vol C Tables 4.2.6.8 and 6.1.1.4'
Cl Cl 0.1484 0.1585 'International Tables Vol C Tables 4.2.6.8 and 6.1.1.4'
Mn Mn 0.3368 0.7283 'International Tables Vol C Tables 4.2.6.8 and 6.1.1.4'
Re Re -1.0185 7.2310 'International Tables Vol C Tables 4.2.6.8 and 6.1.1.4'

loop_
_geom_angle_atom_site_label_1
_geom_angle_atom_site_label_2
_geom_angle_atom_site_label_3
_geom_angle
_geom_angle_site_symmetry_1
_geom_angle_site_symmetry_3
C1C Re C1C 87.7(9) . 3
C1C Re C2C 88.9(12) . .
C1C Re C2C 86.1(12) 3 .
C2C Re C2C 173(2) 3 .
C1C Re N1 173.3(5) . .
C1C Re N1 98.5(5) 3 .
C2C Re N1 91.3(10) 3 .
C2C Re N1 94.2(10) . .
C1C Re N1 173.3(5) 3 3
N1 Re N1 75.5(5) . 3
C1C Re Cl 95.8(7) . .
C1C Re Cl 96.5(7) 3 .
C2C Re Cl 12.1(10) 3 .
C2C Re Cl 174.7(11) . .
N1 Re Cl 80.9(4) . .
N1 Re Cl 85.5(4) 3 .
C1C Re Cl 96.5(7) . 3
C1C Re Cl 95.8(7) 3 3
C2C Re Cl 174.7(11) 3 3
N1 Re Cl 85.5(4) . 3
N1 Re Cl 80.9(4) 3 3
Cl Re Cl 162.8(4) . 3
O1' Mn O1' 161(2) 2_655 .
O1' Mn O2 95.9(11) 2_655 5_655
O1' Mn O2 97.2(9) . 5_655
O1' Mn O2 97.2(9) 2_655 6_655
O1' Mn O2 95.9(11) . 6_655
O2 Mn O2 92.9(7) 5_655 6_655
O1' Mn O1N 86.9(13) 2_655 .
O1' Mn O1N 79.5(10) . .
O2 Mn O1N 176.2(7) 5_655 .
O2 Mn O1N 89.2(7) 6_655 .
O1' Mn O1N 79.5(10) 2_655 2_655
O1' Mn O1N 86.9(13) . 2_655
O2 Mn O1N 89.2(7) 5_655 2_655
O2 Mn O1N 176.2(7) 6_655 2_655
O1N Mn O1N 88.8(12) . 2_655
O2 Mn O1 82.6(9) 5_655 2_655
O2 Mn O1 89.2(7) 6_655 2_655
O1N Mn O1 100.6(10) . 2_655
O1N Mn O1 87.9(9) 2_655 2_655
O1' Mn O1 174.8(16) 2_655 .
O1' Mn O1 15.9(8) . .
O2 Mn O1 89.2(7) 5_655 .
O2 Mn O1 82.6(9) 6_655 .
O1N Mn O1 87.9(9) . .
O1N Mn O1 100.6(10) 2_655 .
O1 Mn O1 168.1(18) 2_655 .
C1 N1 C5 118.4(11) . .
C1 N1 Re 116.9(7) . .
C5 N1 Re 124.6(7) . .
C1NC N1N C1NA 126.4(16) . .
C1NC N1N C1NB 125.4(16) . .
C1NA N1N C1NB 107(3) . .
N1 C1 C2 121.6(10) . .
N1 C1 C1 115.3(6) . 3
C2 C1 C1 123.1(7) . 3
O1N C1NC N1N 128(3) . .
O1C C1C Re 178.7(19) . .
C1 C2 C3 118.6(11) . .
O2C C2C Re 175(3) . .
C4 C3 C2 120.9(11) . .
C5 C4 C3 118.4(11) . .
C5 C4 C6 117.7(11) . .
C3 C4 C6 123.9(10) . .
N1 C5 C4 121.8(11) . .
O1 C6 O2 130.5(17) . .
O2 C6 O1' 125.2(19) . .
O1 C6 C4 114.2(16) . .
O2 C6 C4 113.5(13) . .
O1' C6 C4 118.1(16) . .
C6 O1 Mn 134(2) . .
C6 O1' Mn 158(2) . .
C1NC O1N Mn 126(3) . .
C6 O2 Mn 134.3(11) . 5_655

loop_
_geom_bond_atom_site_label_1
_geom_bond_atom_site_label_2
_geom_bond_distance
_geom_bond_site_symmetry_2
Re C1C 1.916(7) .
Re C2C 1.919(8) .
Re N1 2.158(11) .
Re N1 2.158(11) 3
Re Cl 2.524(9) .
Re Cl 2.524(9) 3
Mn O1' 2.04(3) .
Mn O2 2.138(12) 5_655
Mn O1N 2.24(2) .
Mn O1 2.26(3) .
N1 C1 1.366(12) .
N1 C5 1.366(12) .
N1N C1NC 1.35(4) .
N1N C1NA 1.40(3) .
N1N C1NB 1.40(3) .
C1 C2 1.367(10) .
C1 C1 1.48(2) 3
C1NC O1N 1.08(3) .
C1C O1C 1.151(8) .
C2 C3 1.376(9) .
C2C O2C 1.149(8) .
C3 C4 1.374(9) .
C4 C5 1.369(9) .
C4 C6 1.530(19) .
C6 O1 1.24(3) .
C6 O2 1.249(19) .
C6 O1' 1.27(3) .
